data_7705040
loop_
_publ_author_name
'Ho, Luong Phong'
'K\"orner, Lukas'
'Bannenberg, Thomas'
'Tamm, Matthias'

_publ_section_title
;
 Chalcogen complexes of anionic N-heterocyclic carbenes.
;
_journal_issue 38
_journal_name_full 'Dalton transactions (Cambridge, England : 2003)'
_journal_page_first 13207
_journal_page_last 13217
_journal_paper_doi 10.1039/d0dt02392b
_journal_volume 49
_journal_year 2020
_chemical_formula_moiety 'C45 H36 B F15 N2 Se, C7 H8 '
_chemical_formula_sum 'C52 H44 B F15 N2 Se'
_chemical_formula_weight 1071.66
_chemical_properties_physical Air-sensitive,Moisture-sensitive
_space_group_crystal_system monoclinic
_space_group_IT_number 14
_space_group_name_Hall '-P 2ybc'
_space_group_name_H-M_alt 'P 1 21/c 1'
_atom_sites_solution_hydrogens mixed
_audit_creation_method SHELXL-2018/3
_audit_update_record
;
2020-07-01 deposited with the CCDC.	2020-08-06 downloaded from the CCDC.
;
_cell_angle_alpha 90
_cell_angle_beta 111.308(4)
_cell_angle_gamma 90
_cell_formula_units_Z 4
_cell_length_a 15.0020(4)
_cell_length_b 17.0336(4)
_cell_length_c 19.9857(4)
_cell_measurement_reflns_used 74451
_cell_measurement_temperature 100(2)
_cell_measurement_theta_max 40.6030
_cell_measurement_theta_min 2.7850
_cell_volume 4758.0(2)
_computing_cell_refinement 'CrysAlisPro 1.171.40.21a (Rigaku OD, 2018)'
_computing_data_collection 'CrysAlisPro 1.171.40.21a (Rigaku OD, 2018)'
_computing_data_reduction 'CrysAlisPro 1.171.40.21a (Rigaku OD, 2018)'
_computing_publication_material 'OLEX2 v1.2 (O. V. Dolomanov et al., J. Appl. Cryst., 2009, 42, 339-341)'
_computing_structure_refinement 'SHELXL-2018/3 (G. M. Sheldrick, Acta Cryst., 2008, A64, 112-122)'
_computing_structure_solution 'SHELXT-2014/5 (G. M. Sheldrick, Acta Cryst., 2015, A71, 3-8)'
_diffrn_ambient_temperature 100(2)
_diffrn_measured_fraction_theta_full 0.999
_diffrn_measured_fraction_theta_max 1.000
_diffrn_measurement_device_type 'XtaLAB Synergy, Single source at offset/far, HyPix'
_diffrn_measurement_method '\w scans'
_diffrn_radiation_type MoK\a
_diffrn_radiation_wavelength 0.71073
_diffrn_reflns_av_R_equivalents 0.0726
_diffrn_reflns_av_unetI/netI 0.0417
_diffrn_reflns_Laue_measured_fraction_full 0.999
_diffrn_reflns_Laue_measured_fraction_max 1.000
_diffrn_reflns_limit_h_max 27
_diffrn_reflns_limit_h_min -27
_diffrn_reflns_limit_k_max 30
_diffrn_reflns_limit_k_min -30
_diffrn_reflns_limit_l_max 36
_diffrn_reflns_limit_l_min -36
_diffrn_reflns_number 313659
_diffrn_reflns_point_group_measured_fraction_full 0.999
_diffrn_reflns_point_group_measured_fraction_max 1.000
_diffrn_reflns_theta_full 25.242
_diffrn_reflns_theta_max 40.249
_diffrn_reflns_theta_min 2.630
_diffrn_source 'micro-focus sealed X-ray tube'
_exptl_absorpt_coefficient_mu 0.887
_exptl_absorpt_correction_T_max 1.000
_exptl_absorpt_correction_T_min 0.439
_exptl_absorpt_correction_type gaussian
_exptl_absorpt_process_details
;
CrysAlisPro 1.171.40.21a (Rigaku Oxford Diffraction, 2018)
Numerical absorption correction based on gaussian integration over
			a multifaceted crystal model
Empirical absorption correction using spherical harmonics,
 implemented in SCALE3 ABSPACK scaling algorithm.
;
_exptl_crystal_colour colourless
_exptl_crystal_density_diffrn 1.496
_exptl_crystal_description irregular
_exptl_crystal_F_000 2176
_exptl_crystal_size_max 0.236
_exptl_crystal_size_mid 0.215
_exptl_crystal_size_min 0.138
_refine_diff_density_max 3.071
_refine_diff_density_min -1.713
_refine_diff_density_rms 0.092
_refine_ls_extinction_method none
_refine_ls_goodness_of_fit_ref 1.018
_refine_ls_hydrogen_treatment mixed
_refine_ls_matrix_type full
_refine_ls_number_parameters 650
_refine_ls_number_reflns 29944
_refine_ls_number_restraints 0
_refine_ls_restrained_S_all 1.018
_refine_ls_R_factor_all 0.0950
_refine_ls_R_factor_gt 0.0537
_refine_ls_shift/su_max 0.002
_refine_ls_shift/su_mean 0.000
_refine_ls_structure_factor_coef Fsqd
_refine_ls_weighting_details 'w=1/[\s^2^(Fo^2^)+(0.0669P)^2^+2.1497P] where P=(Fo^2^+2Fc^2^)/3'
_refine_ls_weighting_scheme calc
_refine_ls_wR_factor_gt 0.1255
_refine_ls_wR_factor_ref 0.1437
_reflns_Friedel_coverage 0.000
_reflns_number_gt 19789
_reflns_number_total 29944
_reflns_threshold_expression 'I > 2\s(I)'
_cod_data_source_file d0dt02392b3.cif
_cod_data_source_block ph84ph
_cod_depositor_comments 'Adding full bibliography for 7705040--7705050.cif.'
_cod_original_sg_symbol_H-M 'P 21/c'
_cod_database_code 7705040
_shelx_shelxl_version_number 2018/3
_shelx_space_group_comment
;
The symmetry employed for this shelxl refinement is uniquely defined
by the following loop, which should always be used as a source of
symmetry information in preference to the above space-group names.
They are only intended as comments.
;
_shelx_estimated_absorpt_t_min 0.818
_shelx_estimated_absorpt_t_max 0.887

loop_
_space_group_symop_operation_xyz
'x, y, z'
'-x, y+1/2, -z+1/2'
'-x, -y, -z'
'x, -y-1/2, z-1/2'

loop_
_atom_site_label
_atom_site_type_symbol
_atom_site_fract_x
_atom_site_fract_y
_atom_site_fract_z
_atom_site_U_iso_or_equiv
_atom_site_adp_type
_atom_site_occupancy
_atom_site_site_symmetry_order
_atom_site_calc_flag
_atom_site_refinement_flags_posn
_atom_site_refinement_flags_adp
_atom_site_refinement_flags_occupancy
_atom_site_disorder_assembly
_atom_site_disorder_group
Se1 Se 0.80632(2) 0.52950(2) 0.17984(2) 0.02534(4) Uani 1 1 d . . . . .
F10 F 0.50126(5) 0.42291(5) 0.44854(4) 0.01876(13) Uani 1 1 d . . . . .
F11 F 0.67520(5) 0.48902(4) 0.54571(4) 0.01716(13) Uani 1 1 d . . . . .
F9 F 0.51602(6) 0.27924(5) 0.50275(4) 0.02120(14) Uani 1 1 d . . . . .
F1 F 0.52252(5) 0.37911(5) 0.27414(4) 0.01951(14) Uani 1 1 d . . . . .
F5 F 0.45743(5) 0.61238(5) 0.37813(4) 0.02113(14) Uani 1 1 d . . . . .
F6 F 0.78548(5) 0.37956(5) 0.40098(5) 0.02143(15) Uani 1 1 d . . . . .
F15 F 0.61805(6) 0.66447(5) 0.34956(4) 0.02058(14) Uani 1 1 d . . . . .
F12 F 0.72954(6) 0.60801(5) 0.63447(4) 0.02393(16) Uani 1 1 d . . . . .
F4 F 0.27461(6) 0.59434(5) 0.30319(5) 0.02653(17) Uani 1 1 d . . . . .
F8 F 0.66553(7) 0.18447(5) 0.50844(4) 0.02372(15) Uani 1 1 d . . . . .
F7 F 0.79931(6) 0.23907(5) 0.45750(5) 0.02699(17) Uani 1 1 d . . . . .
F13 F 0.73421(7) 0.75681(5) 0.58558(5) 0.02874(18) Uani 1 1 d . . . . .
F14 F 0.67560(7) 0.78274(5) 0.44150(5) 0.02652(17) Uani 1 1 d . . . . .
F3 F 0.21020(6) 0.47247(6) 0.21002(6) 0.0349(2) Uani 1 1 d . . . . .
F2 F 0.33832(7) 0.36589(6) 0.19595(5) 0.0330(2) Uani 1 1 d . . . . .
N2 N 0.83396(6) 0.55215(6) 0.32931(5) 0.01338(15) Uani 1 1 d . . . . .
N1 N 0.69380(6) 0.50399(6) 0.26784(5) 0.01223(14) Uani 1 1 d . . . . .
C1 C 0.77747(8) 0.52784(7) 0.26408(6) 0.01365(16) Uani 1 1 d . . . . .
C41 C 0.67429(7) 0.55978(7) 0.51518(6) 0.01358(16) Uani 1 1 d . . . . .
C39 C 0.57504(8) 0.37878(6) 0.44727(6) 0.01406(16) Uani 1 1 d . . . . .
C40 C 0.64603(7) 0.56842(6) 0.44110(6) 0.01256(16) Uani 1 1 d . . . . .
C3 C 0.78362(7) 0.54536(7) 0.37482(6) 0.01339(16) Uani 1 1 d . . . . .
H3 H 0.807239 0.559685 0.424130 0.016 Uiso 1 1 calc R U . . .
C34 C 0.63954(7) 0.40984(6) 0.41833(6) 0.01299(16) Uani 1 1 d . . . . .
C28 C 0.50385(7) 0.49888(7) 0.32798(6) 0.01346(16) Uani 1 1 d . . . . .
C38 C 0.58220(8) 0.30485(7) 0.47724(6) 0.01552(17) Uani 1 1 d . . . . .
C4 C 0.62200(8) 0.47127(7) 0.20390(6) 0.01357(16) Uani 1 1 d . . . . .
C33 C 0.43439(8) 0.55084(7) 0.33295(6) 0.01534(17) Uani 1 1 d . . . . .
C16 C 0.93165(8) 0.57771(7) 0.34944(6) 0.01574(18) Uani 1 1 d . . . . .
C5 C 0.63518(8) 0.39437(7) 0.18377(6) 0.01642(18) Uani 1 1 d . . . . .
C29 C 0.46498(8) 0.43708(7) 0.28063(6) 0.01592(18) Uani 1 1 d . . . . .
C42 C 0.70351(8) 0.62161(7) 0.56367(6) 0.01684(19) Uani 1 1 d . . . . .
C45 C 0.64748(8) 0.64666(7) 0.42002(6) 0.01523(17) Uani 1 1 d . . . . .
C2 C 0.69498(7) 0.51501(6) 0.33842(6) 0.01185(15) Uani 1 1 d . . . . .
C9 C 0.54718(8) 0.52028(7) 0.16221(6) 0.01667(18) Uani 1 1 d . . . . .
C35 C 0.71506(8) 0.35925(7) 0.42469(6) 0.01546(17) Uani 1 1 d . . . . .
C17 C 0.95004(8) 0.65825(7) 0.35227(7) 0.01828(19) Uani 1 1 d . . . . .
C36 C 0.72506(9) 0.28476(7) 0.45455(6) 0.01786(19) Uani 1 1 d . . . . .
C13 C 0.53738(10) 0.60419(8) 0.18378(7) 0.0223(2) Uani 1 1 d . . . . .
H13 H 0.571611 0.608421 0.236904 0.027 Uiso 1 1 calc R U . . .
C32 C 0.33715(8) 0.54254(8) 0.29443(7) 0.0188(2) Uani 1 1 d . . . . .
C22 C 0.87104(9) 0.71908(7) 0.33636(7) 0.0202(2) Uani 1 1 d . . . . .
H22 H 0.808385 0.690727 0.319131 0.024 Uiso 1 1 calc R U . . .
C10 C 0.71710(9) 0.34088(7) 0.22722(7) 0.0192(2) Uani 1 1 d . . . . .
H10 H 0.762393 0.372301 0.267561 0.023 Uiso 1 1 calc R U . . .
C43 C 0.70590(9) 0.69672(7) 0.53957(7) 0.0189(2) Uani 1 1 d . . . . .
C8 C 0.48271(9) 0.48916(9) 0.09832(7) 0.0232(2) Uani 1 1 d . . . . .
H8 H 0.431592 0.520798 0.068430 0.028 Uiso 1 1 calc R U . . .
C37 C 0.65788(9) 0.25709(7) 0.48070(6) 0.01732(19) Uani 1 1 d . . . . .
C6 C 0.56680(10) 0.36601(8) 0.12015(7) 0.0225(2) Uani 1 1 d . . . . .
H6 H 0.571645 0.313567 0.105640 0.027 Uiso 1 1 calc R U . . .
C44 C 0.67641(9) 0.70970(7) 0.46623(7) 0.01803(19) Uani 1 1 d . . . . .
C21 C 1.00259(8) 0.51977(8) 0.36523(7) 0.0198(2) Uani 1 1 d . . . . .
C31 C 0.30408(9) 0.48103(9) 0.24747(7) 0.0226(2) Uani 1 1 d . . . . .
C30 C 0.36859(9) 0.42743(8) 0.24006(7) 0.0216(2) Uani 1 1 d . . . . .
C7 C 0.49215(10) 0.41286(9) 0.07787(7) 0.0259(3) Uani 1 1 d . . . . .
H7 H 0.447070 0.392521 0.034505 0.031 Uiso 1 1 calc R U . . .
C25 C 0.98074(9) 0.43278(8) 0.36443(8) 0.0225(2) Uani 1 1 d . . . . .
H25 H 0.909740 0.426759 0.348512 0.027 Uiso 1 1 calc R U . . .
C18 C 1.04564(9) 0.68105(9) 0.37086(8) 0.0246(2) Uani 1 1 d . . . . .
H18 H 1.061410 0.735271 0.373783 0.030 Uiso 1 1 calc R U . . .
C19 C 1.11774(9) 0.62525(10) 0.38510(9) 0.0286(3) Uani 1 1 d . . . . .
H19 H 1.182145 0.641672 0.396759 0.034 Uiso 1 1 calc R U . . .
C20 C 1.09657(9) 0.54591(9) 0.38245(9) 0.0270(3) Uani 1 1 d . . . . .
H20 H 1.146831 0.508605 0.392515 0.032 Uiso 1 1 calc R U . . .
C11 C 0.77268(11) 0.30861(9) 0.18198(8) 0.0273(3) Uani 1 1 d . . . . .
H11A H 0.731448 0.273023 0.145180 0.041 Uiso 1 1 calc R U . . .
H11B H 0.829189 0.279982 0.213127 0.041 Uiso 1 1 calc R U . . .
H11C H 0.792835 0.352247 0.158802 0.041 Uiso 1 1 calc R U . . .
C12 C 0.68095(11) 0.27215(8) 0.25955(8) 0.0255(2) Uani 1 1 d . . . . .
H12A H 0.648747 0.292324 0.290784 0.038 Uiso 1 1 calc R U . . .
H12B H 0.735167 0.239210 0.287709 0.038 Uiso 1 1 calc R U . . .
H12C H 0.635763 0.240846 0.220877 0.038 Uiso 1 1 calc R U . . .
C15 C 0.43340(11) 0.62767(10) 0.16696(8) 0.0303(3) Uani 1 1 d . . . . .
H15A H 0.399719 0.629464 0.114790 0.045 Uiso 1 1 calc R U . . .
H15B H 0.431075 0.679564 0.187435 0.045 Uiso 1 1 calc R U . . .
H15C H 0.402579 0.589076 0.187840 0.045 Uiso 1 1 calc R U . . .
C52 C 1.12705(13) 1.09518(10) 0.45805(10) 0.0334(3) Uani 1 1 d . . . . .
H52 H 1.138743 1.149897 0.457004 0.040 Uiso 1 1 calc R U . . .
C26 C 1.01381(11) 0.38797(10) 0.31136(9) 0.0318(3) Uani 1 1 d . . . . .
H26A H 0.983767 0.410681 0.263308 0.048 Uiso 1 1 calc R U . . .
H26B H 0.995318 0.332679 0.310356 0.048 Uiso 1 1 calc R U . . .
H26C H 1.083532 0.391831 0.326384 0.048 Uiso 1 1 calc R U . . .
B1 B 0.61891(8) 0.49762(7) 0.37963(6) 0.01240(17) Uani 1 1 d . . . . .
C24 C 0.87857(13) 0.76414(11) 0.40377(9) 0.0335(3) Uani 1 1 d . . . . .
H24A H 0.873848 0.727463 0.440119 0.050 Uiso 1 1 calc R U . . .
H24B H 0.826505 0.802547 0.392271 0.050 Uiso 1 1 calc R U . . .
H24C H 0.940203 0.791481 0.422422 0.050 Uiso 1 1 calc R U . . .
C47 C 1.04154(12) 1.06419(11) 0.41152(10) 0.0330(3) Uani 1 1 d . . . . .
C27 C 1.02517(12) 0.39713(10) 0.43970(9) 0.0324(3) Uani 1 1 d . . . . .
H27A H 1.095060 0.400155 0.455795 0.049 Uiso 1 1 calc R U . . .
H27B H 1.005605 0.342080 0.438357 0.049 Uiso 1 1 calc R U . . .
H27C H 1.003257 0.426349 0.473083 0.049 Uiso 1 1 calc R U . . .
C14 C 0.58430(13) 0.66170(10) 0.14801(12) 0.0383(4) Uani 1 1 d . . . . .
H14A H 0.652594 0.649501 0.162697 0.058 Uiso 1 1 calc R U . . .
H14B H 0.576531 0.715379 0.162684 0.058 Uiso 1 1 calc R U . . .
H14C H 0.553896 0.657134 0.095706 0.058 Uiso 1 1 calc R U . . .
C49 C 1.09489(14) 0.93649(11) 0.46199(12) 0.0406(4) Uani 1 1 d . . . . .
H49 H 1.083468 0.881738 0.463107 0.049 Uiso 1 1 calc R U . . .
C48 C 1.02632(13) 0.98387(12) 0.41397(11) 0.0395(4) Uani 1 1 d . . . . .
H48 H 0.968349 0.961372 0.382411 0.047 Uiso 1 1 calc R U . . .
C23 C 0.87182(16) 0.77525(12) 0.27711(11) 0.0418(4) Uani 1 1 d . . . . .
H23A H 0.931264 0.805767 0.293659 0.063 Uiso 1 1 calc R U . . .
H23B H 0.817006 0.810936 0.265303 0.063 Uiso 1 1 calc R U . . .
H23C H 0.867703 0.745134 0.234303 0.063 Uiso 1 1 calc R U . . .
C50 C 1.17968(14) 0.96781(11) 0.50826(12) 0.0398(4) Uani 1 1 d . . . . .
H50 H 1.226408 0.934966 0.541200 0.048 Uiso 1 1 calc R U . . .
C51 C 1.19592(13) 1.04749(12) 0.50620(11) 0.0390(4) Uani 1 1 d . . . . .
H51 H 1.254165 1.069650 0.537691 0.047 Uiso 1 1 calc R U . . .
C46 C 0.96735(18) 1.11614(16) 0.35967(15) 0.0575(6) Uani 1 1 d . . . . .
H46A H 0.914478 1.124226 0.376706 0.086 Uiso 1 1 calc R U . . .
H46B H 0.943058 1.091175 0.312260 0.086 Uiso 1 1 calc R U . . .
H46C H 0.996130 1.166899 0.356217 0.086 Uiso 1 1 calc R U . . .
H1 H 0.860881 0.555610 0.207320 0.013(4) Uiso 1 1 d . . . . .

loop_
_atom_site_aniso_label
_atom_site_aniso_U_11
_atom_site_aniso_U_22
_atom_site_aniso_U_33
_atom_site_aniso_U_23
_atom_site_aniso_U_13
_atom_site_aniso_U_12
Se1 0.03068(7) 0.03362(8) 0.01952(6) 0.00126(5) 0.01844(5) 0.00144(5)
F10 0.0167(3) 0.0213(3) 0.0228(3) 0.0050(3) 0.0125(3) 0.0031(2)
F11 0.0202(3) 0.0189(3) 0.0128(3) 0.0016(2) 0.0064(2) -0.0014(2)
F9 0.0238(3) 0.0218(4) 0.0217(3) 0.0047(3) 0.0126(3) -0.0040(3)
F1 0.0197(3) 0.0199(3) 0.0211(3) -0.0064(3) 0.0100(3) -0.0024(3)
F5 0.0175(3) 0.0205(3) 0.0247(4) -0.0045(3) 0.0068(3) 0.0033(3)
F6 0.0200(3) 0.0220(4) 0.0288(4) 0.0049(3) 0.0166(3) 0.0051(3)
F15 0.0297(4) 0.0174(3) 0.0150(3) 0.0025(2) 0.0084(3) 0.0012(3)
F12 0.0285(4) 0.0317(4) 0.0116(3) -0.0045(3) 0.0073(3) -0.0054(3)
F4 0.0155(3) 0.0295(4) 0.0358(4) 0.0054(3) 0.0107(3) 0.0069(3)
F8 0.0380(4) 0.0136(3) 0.0208(3) 0.0048(3) 0.0122(3) 0.0025(3)
F7 0.0308(4) 0.0229(4) 0.0323(4) 0.0065(3) 0.0175(4) 0.0138(3)
F13 0.0382(5) 0.0235(4) 0.0263(4) -0.0136(3) 0.0139(4) -0.0083(3)
F14 0.0386(5) 0.0132(3) 0.0299(4) -0.0010(3) 0.0150(4) -0.0020(3)
F3 0.0130(3) 0.0444(6) 0.0393(5) -0.0020(4) 0.0001(3) -0.0047(3)
F2 0.0235(4) 0.0382(5) 0.0326(5) -0.0169(4) 0.0046(3) -0.0113(4)
N2 0.0121(3) 0.0158(4) 0.0139(4) -0.0013(3) 0.0066(3) -0.0018(3)
N1 0.0121(3) 0.0149(4) 0.0110(3) -0.0009(3) 0.0058(3) -0.0008(3)
C1 0.0139(4) 0.0160(4) 0.0131(4) -0.0010(3) 0.0074(3) -0.0011(3)
C41 0.0126(4) 0.0159(4) 0.0139(4) -0.0005(3) 0.0067(3) -0.0008(3)
C39 0.0146(4) 0.0142(4) 0.0146(4) 0.0008(3) 0.0068(3) 0.0004(3)
C40 0.0119(4) 0.0145(4) 0.0126(4) -0.0008(3) 0.0061(3) -0.0004(3)
C3 0.0128(4) 0.0167(4) 0.0121(4) -0.0013(3) 0.0062(3) -0.0017(3)
C34 0.0137(4) 0.0139(4) 0.0127(4) -0.0002(3) 0.0063(3) -0.0004(3)
C28 0.0127(4) 0.0155(4) 0.0131(4) 0.0009(3) 0.0058(3) -0.0009(3)
C38 0.0182(4) 0.0156(4) 0.0136(4) 0.0013(3) 0.0068(3) -0.0026(3)
C4 0.0142(4) 0.0162(4) 0.0112(4) -0.0018(3) 0.0056(3) -0.0020(3)
C33 0.0141(4) 0.0175(4) 0.0149(4) 0.0019(3) 0.0058(3) 0.0007(3)
C16 0.0117(4) 0.0205(5) 0.0166(4) -0.0024(4) 0.0071(3) -0.0026(3)
C5 0.0185(4) 0.0184(5) 0.0141(4) -0.0037(4) 0.0080(4) -0.0020(4)
C29 0.0143(4) 0.0195(5) 0.0150(4) -0.0018(4) 0.0066(3) -0.0022(3)
C42 0.0162(4) 0.0228(5) 0.0128(4) -0.0038(4) 0.0067(3) -0.0022(4)
C45 0.0173(4) 0.0154(4) 0.0144(4) -0.0005(3) 0.0074(3) 0.0000(3)
C2 0.0123(4) 0.0137(4) 0.0107(4) -0.0007(3) 0.0056(3) -0.0008(3)
C9 0.0159(4) 0.0216(5) 0.0123(4) 0.0001(4) 0.0048(3) 0.0004(4)
C35 0.0166(4) 0.0161(4) 0.0162(4) 0.0006(3) 0.0088(4) 0.0016(3)
C17 0.0169(4) 0.0211(5) 0.0185(5) -0.0014(4) 0.0084(4) -0.0048(4)
C36 0.0215(5) 0.0159(5) 0.0176(5) 0.0010(4) 0.0088(4) 0.0050(4)
C13 0.0252(5) 0.0218(5) 0.0164(5) 0.0010(4) 0.0031(4) 0.0062(4)
C32 0.0131(4) 0.0224(5) 0.0213(5) 0.0048(4) 0.0067(4) 0.0028(4)
C22 0.0203(5) 0.0173(5) 0.0230(5) 0.0023(4) 0.0078(4) -0.0015(4)
C10 0.0240(5) 0.0170(5) 0.0180(5) -0.0023(4) 0.0095(4) 0.0013(4)
C43 0.0201(5) 0.0186(5) 0.0200(5) -0.0073(4) 0.0096(4) -0.0034(4)
C8 0.0189(5) 0.0329(7) 0.0145(5) -0.0015(4) 0.0021(4) 0.0008(4)
C37 0.0248(5) 0.0131(4) 0.0140(4) 0.0013(3) 0.0071(4) 0.0008(4)
C6 0.0241(5) 0.0259(6) 0.0185(5) -0.0092(4) 0.0088(4) -0.0049(4)
C44 0.0214(5) 0.0139(4) 0.0211(5) -0.0025(4) 0.0104(4) -0.0011(4)
C21 0.0129(4) 0.0248(6) 0.0219(5) -0.0056(4) 0.0065(4) -0.0002(4)
C31 0.0122(4) 0.0306(6) 0.0227(5) 0.0032(5) 0.0036(4) -0.0028(4)
C30 0.0166(5) 0.0271(6) 0.0194(5) -0.0044(4) 0.0045(4) -0.0070(4)
C7 0.0228(5) 0.0361(7) 0.0162(5) -0.0092(5) 0.0039(4) -0.0057(5)
C25 0.0167(5) 0.0227(6) 0.0263(6) -0.0042(5) 0.0056(4) 0.0027(4)
C18 0.0201(5) 0.0270(6) 0.0291(6) -0.0057(5) 0.0119(5) -0.0105(4)
C19 0.0150(5) 0.0382(8) 0.0341(7) -0.0100(6) 0.0107(5) -0.0085(5)
C20 0.0125(4) 0.0341(7) 0.0340(7) -0.0090(6) 0.0078(4) -0.0011(4)
C11 0.0315(7) 0.0278(6) 0.0276(6) -0.0025(5) 0.0165(5) 0.0066(5)
C12 0.0362(7) 0.0172(5) 0.0270(6) 0.0003(5) 0.0160(5) 0.0018(5)
C15 0.0332(7) 0.0346(8) 0.0277(6) 0.0118(6) 0.0167(6) 0.0163(6)
C52 0.0384(8) 0.0298(7) 0.0379(8) -0.0051(6) 0.0210(7) -0.0059(6)
C26 0.0271(6) 0.0320(7) 0.0351(7) -0.0116(6) 0.0099(6) 0.0039(5)
B1 0.0131(4) 0.0139(5) 0.0120(4) 0.0002(4) 0.0067(3) 0.0002(3)
C24 0.0342(7) 0.0371(8) 0.0297(7) -0.0028(6) 0.0121(6) 0.0093(6)
C47 0.0334(7) 0.0350(8) 0.0340(7) 0.0019(6) 0.0163(6) -0.0001(6)
C27 0.0338(7) 0.0284(7) 0.0304(7) -0.0001(6) 0.0060(6) 0.0057(6)
C14 0.0334(8) 0.0226(7) 0.0615(12) 0.0082(7) 0.0202(8) 0.0020(6)
C49 0.0358(8) 0.0306(8) 0.0525(11) 0.0014(8) 0.0124(8) -0.0025(6)
C48 0.0299(7) 0.0388(9) 0.0459(10) -0.0036(7) 0.0089(7) -0.0080(6)
C23 0.0569(11) 0.0389(9) 0.0359(8) 0.0166(7) 0.0244(8) 0.0100(8)
C50 0.0338(8) 0.0370(9) 0.0451(10) 0.0002(7) 0.0102(7) 0.0033(7)
C51 0.0335(8) 0.0405(9) 0.0421(9) -0.0091(7) 0.0124(7) -0.0076(7)
C46 0.0487(12) 0.0552(14) 0.0600(14) 0.0173(11) 0.0094(10) 0.0094(10)

loop_
_atom_type_symbol
_atom_type_description
_atom_type_scat_dispersion_real
_atom_type_scat_dispersion_imag
_atom_type_scat_source
C C 0.0033 0.0016 'International Tables Vol C Tables 4.2.6.8 and 6.1.1.4'
H H 0.0000 0.0000 'International Tables Vol C Tables 4.2.6.8 and 6.1.1.4'
B B 0.0013 0.0007 'International Tables Vol C Tables 4.2.6.8 and 6.1.1.4'
F F 0.0171 0.0103 'International Tables Vol C Tables 4.2.6.8 and 6.1.1.4'
N N 0.0061 0.0033 'International Tables Vol C Tables 4.2.6.8 and 6.1.1.4'
Se Se -0.0929 2.2259 'International Tables Vol C Tables 4.2.6.8 and 6.1.1.4'

loop_
_geom_angle_atom_site_label_1
_geom_angle_atom_site_label_2
_geom_angle_atom_site_label_3
_geom_angle
_geom_angle_site_symmetry_1
_geom_angle_site_symmetry_3
_geom_angle_publ_flag
C1 N2 C3 108.16(9) . . ?
C1 N2 C16 125.93(9) . . ?
C3 N2 C16 125.86(9) . . ?
C1 N1 C2 109.93(9) . . ?
C1 N1 C4 118.39(9) . . ?
C2 N1 C4 131.66(8) . . ?
N2 C1 N1 108.20(9) . . ?
N2 C1 Se1 126.63(8) . . ?
N1 C1 Se1 125.13(8) . . ?
F11 C41 C42 114.38(10) . . ?
F11 C41 C40 121.65(10) . . ?
C42 C41 C40 123.96(10) . . ?
F10 C39 C38 115.83(9) . . ?
F10 C39 C34 119.58(10) . . ?
C38 C39 C34 124.57(10) . . ?
C41 C40 C45 112.87(10) . . ?
C41 C40 B1 127.40(10) . . ?
C45 C40 B1 119.62(9) . . ?
C2 C3 N2 109.91(9) . . ?
C35 C34 C39 112.98(10) . . ?
C35 C34 B1 127.43(9) . . ?
C39 C34 B1 119.56(9) . . ?
C29 C28 C33 112.81(10) . . ?
C29 C28 B1 119.79(9) . . ?
C33 C28 B1 126.73(10) . . ?
F9 C38 C37 119.90(10) . . ?
F9 C38 C39 120.59(10) . . ?
C37 C38 C39 119.51(10) . . ?
C9 C4 C5 123.34(10) . . ?
C9 C4 N1 118.17(10) . . ?
C5 C4 N1 118.28(10) . . ?
F5 C33 C32 114.47(10) . . ?
F5 C33 C28 121.67(10) . . ?
C32 C33 C28 123.83(11) . . ?
C17 C16 C21 124.08(10) . . ?
C17 C16 N2 118.33(10) . . ?
C21 C16 N2 117.59(10) . . ?
C6 C5 C4 116.71(11) . . ?
C6 C5 C10 119.03(11) . . ?
C4 C5 C10 124.25(10) . . ?
F1 C29 C30 115.15(11) . . ?
F1 C29 C28 119.59(10) . . ?
C30 C29 C28 125.21(11) . . ?
F12 C42 C43 119.70(11) . . ?
F12 C42 C41 120.05(11) . . ?
C43 C42 C41 120.24(11) . . ?
F15 C45 C44 115.35(10) . . ?
F15 C45 C40 119.56(10) . . ?
C44 C45 C40 125.09(11) . . ?
C3 C2 N1 103.78(9) . . ?
C3 C2 B1 121.07(9) . . ?
N1 C2 B1 135.13(9) . . ?
C8 C9 C4 117.12(11) . . ?
C8 C9 C13 120.77(11) . . ?
C4 C9 C13 122.09(10) . . ?
F6 C35 C36 114.16(10) . . ?
F6 C35 C34 121.59(10) . . ?
C36 C35 C34 124.25(10) . . ?
C16 C17 C18 116.85(12) . . ?
C16 C17 C22 122.29(10) . . ?
C18 C17 C22 120.85(12) . . ?
F7 C36 C37 119.68(11) . . ?
F7 C36 C35 120.50(11) . . ?
C37 C36 C35 119.81(10) . . ?
C9 C13 C15 112.45(12) . . ?
C9 C13 C14 111.29(12) . . ?
C15 C13 C14 109.70(12) . . ?
F4 C32 C31 119.57(11) . . ?
F4 C32 C33 120.23(12) . . ?
C31 C32 C33 120.20(11) . . ?
C17 C22 C24 111.00(11) . . ?
C17 C22 C23 111.40(12) . . ?
C24 C22 C23 110.64(14) . . ?
C5 C10 C12 111.26(11) . . ?
C5 C10 C11 112.11(10) . . ?
C12 C10 C11 109.04(11) . . ?
F13 C43 C42 120.96(11) . . ?
F13 C43 C44 120.29(11) . . ?
C42 C43 C44 118.74(11) . . ?
C7 C8 C9 121.00(12) . . ?
F8 C37 C36 120.51(11) . . ?
F8 C37 C38 120.64(11) . . ?
C36 C37 C38 118.85(10) . . ?
C7 C6 C5 121.28(12) . . ?
F14 C44 C45 121.22(11) . . ?
F14 C44 C43 119.72(11) . . ?
C45 C44 C43 119.05(11) . . ?
C20 C21 C16 116.56(12) . . ?
C20 C21 C25 120.59(12) . . ?
C16 C21 C25 122.85(10) . . ?
F3 C31 C32 120.64(12) . . ?
F3 C31 C30 120.30(13) . . ?
C32 C31 C30 119.06(11) . . ?
F2 C30 C31 120.44(11) . . ?
F2 C30 C29 120.66(12) . . ?
C31 C30 C29 118.87(12) . . ?
C6 C7 C8 120.50(12) . . ?
C21 C25 C26 111.83(12) . . ?
C21 C25 C27 111.21(12) . . ?
C26 C25 C27 110.39(12) . . ?
C19 C18 C17 120.73(13) . . ?
C20 C19 C18 120.60(12) . . ?
C19 C20 C21 121.15(13) . . ?
C47 C52 C51 121.05(17) . . ?
C2 B1 C28 115.91(8) . . ?
C2 B1 C34 110.29(8) . . ?
C28 B1 C34 106.10(8) . . ?
C2 B1 C40 102.10(8) . . ?
C28 B1 C40 111.74(8) . . ?
C34 B1 C40 110.78(8) . . ?
C52 C47 C48 118.34(17) . . ?
C52 C47 C46 120.75(18) . . ?
C48 C47 C46 120.91(18) . . ?
C50 C49 C48 120.77(18) . . ?
C49 C48 C47 120.54(17) . . ?
C49 C50 C51 119.30(18) . . ?
C50 C51 C52 120.00(17) . . ?

loop_
_geom_bond_atom_site_label_1
_geom_bond_atom_site_label_2
_geom_bond_distance
_geom_bond_site_symmetry_2
_geom_bond_publ_flag
Se1 C1 1.8847(10) . ?
F10 C39 1.3458(13) . ?
F11 C41 1.3489(13) . ?
F9 C38 1.3430(13) . ?
F1 C29 1.3484(14) . ?
F5 C33 1.3441(14) . ?
F6 C35 1.3506(13) . ?
F15 C45 1.3484(13) . ?
F12 C42 1.3443(13) . ?
F4 C32 1.3449(14) . ?
F8 C37 1.3432(14) . ?
F7 C36 1.3424(14) . ?
F13 C43 1.3378(14) . ?
F14 C44 1.3372(14) . ?
F3 C31 1.3412(15) . ?
F2 C30 1.3383(16) . ?
N2 C1 1.3365(14) . ?
N2 C3 1.3820(13) . ?
N2 C16 1.4391(14) . ?
N1 C1 1.3472(13) . ?
N1 C2 1.4168(13) . ?
N1 C4 1.4503(14) . ?
C41 C42 1.3899(16) . ?
C41 C40 1.3918(15) . ?
C39 C38 1.3818(16) . ?
C39 C34 1.3990(15) . ?
C40 C45 1.4004(16) . ?
C40 B1 1.6631(16) . ?
C3 C2 1.3645(14) . ?
C34 C35 1.3921(15) . ?
C34 B1 1.6602(16) . ?
C28 C29 1.3939(16) . ?
C28 C33 1.3980(15) . ?
C28 B1 1.6584(16) . ?
C38 C37 1.3779(17) . ?
C4 C9 1.4040(16) . ?
C4 C5 1.4051(16) . ?
C33 C32 1.3872(16) . ?
C16 C17 1.3965(17) . ?
C16 C21 1.4006(17) . ?
C5 C6 1.3982(17) . ?
C5 C10 1.5228(18) . ?
C29 C30 1.3868(16) . ?
C42 C43 1.3721(18) . ?
C45 C44 1.3795(16) . ?
C2 B1 1.6587(15) . ?
C9 C8 1.3961(17) . ?
C9 C13 1.5154(18) . ?
C35 C36 1.3868(17) . ?
C17 C18 1.3994(17) . ?
C17 C22 1.5184(18) . ?
C36 C37 1.3762(17) . ?
C13 C15 1.525(2) . ?
C13 C14 1.527(2) . ?
C32 C31 1.373(2) . ?
C22 C24 1.519(2) . ?
C22 C23 1.526(2) . ?
C10 C12 1.5287(19) . ?
C10 C11 1.5371(18) . ?
C43 C44 1.3863(18) . ?
C8 C7 1.385(2) . ?
C6 C7 1.385(2) . ?
C21 C20 1.3971(17) . ?
C21 C25 1.516(2) . ?
C31 C30 1.377(2) . ?
C25 C26 1.528(2) . ?
C25 C27 1.532(2) . ?
C18 C19 1.390(2) . ?
C19 C20 1.385(2) . ?
C52 C47 1.386(3) . ?
C52 C51 1.389(3) . ?
C47 C48 1.391(3) . ?
C47 C46 1.503(3) . ?
C49 C50 1.379(3) . ?
C49 C48 1.383(3) . ?
C50 C51 1.382(3) . ?

loop_
_geom_torsion_atom_site_label_1
_geom_torsion_atom_site_label_2
_geom_torsion_atom_site_label_3
_geom_torsion_atom_site_label_4
_geom_torsion
_geom_torsion_site_symmetry_1
_geom_torsion_site_symmetry_2
_geom_torsion_site_symmetry_3
_geom_torsion_site_symmetry_4
_geom_torsion_publ_flag
C3 N2 C1 N1 -1.59(13) . . . . ?
C16 N2 C1 N1 175.91(10) . . . . ?
C3 N2 C1 Se1 176.33(8) . . . . ?
C16 N2 C1 Se1 -6.17(17) . . . . ?
C2 N1 C1 N2 1.44(13) . . . . ?
C4 N1 C1 N2 -177.08(9) . . . . ?
C2 N1 C1 Se1 -176.52(8) . . . . ?
C4 N1 C1 Se1 4.96(15) . . . . ?
F11 C41 C40 C45 178.28(9) . . . . ?
C42 C41 C40 C45 -1.68(15) . . . . ?
F11 C41 C40 B1 -5.66(16) . . . . ?
C42 C41 C40 B1 174.39(10) . . . . ?
C1 N2 C3 C2 1.17(13) . . . . ?
C16 N2 C3 C2 -176.33(10) . . . . ?
F10 C39 C34 C35 176.34(10) . . . . ?
C38 C39 C34 C35 -1.96(16) . . . . ?
F10 C39 C34 B1 -5.29(15) . . . . ?
C38 C39 C34 B1 176.42(10) . . . . ?
F10 C39 C38 F9 2.76(16) . . . . ?
C34 C39 C38 F9 -178.89(10) . . . . ?
F10 C39 C38 C37 -177.43(10) . . . . ?
C34 C39 C38 C37 0.92(18) . . . . ?
C1 N1 C4 C9 -99.15(12) . . . . ?
C2 N1 C4 C9 82.71(15) . . . . ?
C1 N1 C4 C5 75.73(13) . . . . ?
C2 N1 C4 C5 -102.41(13) . . . . ?
C29 C28 C33 F5 177.17(10) . . . . ?
B1 C28 C33 F5 6.66(17) . . . . ?
C29 C28 C33 C32 -0.65(16) . . . . ?
B1 C28 C33 C32 -171.16(11) . . . . ?
C1 N2 C16 C17 98.98(14) . . . . ?
C3 N2 C16 C17 -83.95(15) . . . . ?
C1 N2 C16 C21 -81.20(15) . . . . ?
C3 N2 C16 C21 95.87(14) . . . . ?
C9 C4 C5 C6 -2.65(17) . . . . ?
N1 C4 C5 C6 -177.25(10) . . . . ?
C9 C4 C5 C10 178.49(11) . . . . ?
N1 C4 C5 C10 3.89(16) . . . . ?
C33 C28 C29 F1 -175.20(10) . . . . ?
B1 C28 C29 F1 -3.96(15) . . . . ?
C33 C28 C29 C30 2.01(17) . . . . ?
B1 C28 C29 C30 173.25(11) . . . . ?
F11 C41 C42 F12 -0.06(15) . . . . ?
C40 C41 C42 F12 179.90(10) . . . . ?
F11 C41 C42 C43 179.98(10) . . . . ?
C40 C41 C42 C43 -0.07(17) . . . . ?
C41 C40 C45 F15 -177.28(9) . . . . ?
B1 C40 C45 F15 6.32(15) . . . . ?
C41 C40 C45 C44 2.06(16) . . . . ?
B1 C40 C45 C44 -174.34(10) . . . . ?
N2 C3 C2 N1 -0.29(12) . . . . ?
N2 C3 C2 B1 178.25(9) . . . . ?
C1 N1 C2 C3 -0.69(12) . . . . ?
C4 N1 C2 C3 177.56(11) . . . . ?
C1 N1 C2 B1 -178.92(11) . . . . ?
C4 N1 C2 B1 -0.7(2) . . . . ?
C5 C4 C9 C8 1.06(17) . . . . ?
N1 C4 C9 C8 175.66(10) . . . . ?
C5 C4 C9 C13 -177.26(11) . . . . ?
N1 C4 C9 C13 -2.66(16) . . . . ?
C39 C34 C35 F6 -178.82(10) . . . . ?
B1 C34 C35 F6 2.96(18) . . . . ?
C39 C34 C35 C36 1.74(17) . . . . ?
B1 C34 C35 C36 -176.48(11) . . . . ?
C21 C16 C17 C18 1.23(18) . . . . ?
N2 C16 C17 C18 -178.97(11) . . . . ?
C21 C16 C17 C22 -178.55(12) . . . . ?
N2 C16 C17 C22 1.25(17) . . . . ?
F6 C35 C36 F7 -0.65(17) . . . . ?
C34 C35 C36 F7 178.82(11) . . . . ?
F6 C35 C36 C37 -179.98(11) . . . . ?
C34 C35 C36 C37 -0.50(19) . . . . ?
C8 C9 C13 C15 39.73(16) . . . . ?
C4 C9 C13 C15 -142.01(12) . . . . ?
C8 C9 C13 C14 -83.81(16) . . . . ?
C4 C9 C13 C14 94.45(15) . . . . ?
F5 C33 C32 F4 0.84(16) . . . . ?
C28 C33 C32 F4 178.80(11) . . . . ?
F5 C33 C32 C31 -178.70(11) . . . . ?
C28 C33 C32 C31 -0.74(19) . . . . ?
C16 C17 C22 C24 111.63(14) . . . . ?
C18 C17 C22 C24 -68.15(16) . . . . ?
C16 C17 C22 C23 -124.60(15) . . . . ?
C18 C17 C22 C23 55.63(18) . . . . ?
C6 C5 C10 C12 -67.49(14) . . . . ?
C4 C5 C10 C12 111.35(13) . . . . ?
C6 C5 C10 C11 54.92(16) . . . . ?
C4 C5 C10 C11 -126.24(13) . . . . ?
F12 C42 C43 F13 0.30(17) . . . . ?
C41 C42 C43 F13 -179.74(11) . . . . ?
F12 C42 C43 C44 -178.36(11) . . . . ?
C41 C42 C43 C44 1.61(17) . . . . ?
C4 C9 C8 C7 0.73(19) . . . . ?
C13 C9 C8 C7 179.08(13) . . . . ?
F7 C36 C37 F8 -0.69(18) . . . . ?
C35 C36 C37 F8 178.64(11) . . . . ?
F7 C36 C37 C38 179.96(11) . . . . ?
C35 C36 C37 C38 -0.71(18) . . . . ?
F9 C38 C37 F8 0.98(17) . . . . ?
C39 C38 C37 F8 -178.83(10) . . . . ?
F9 C38 C37 C36 -179.68(11) . . . . ?
C39 C38 C37 C36 0.52(17) . . . . ?
C4 C5 C6 C7 2.53(18) . . . . ?
C10 C5 C6 C7 -178.54(12) . . . . ?
F15 C45 C44 F14 -0.68(17) . . . . ?
C40 C45 C44 F14 179.96(11) . . . . ?
F15 C45 C44 C43 178.69(10) . . . . ?
C40 C45 C44 C43 -0.67(18) . . . . ?
F13 C43 C44 F14 -0.55(18) . . . . ?
C42 C43 C44 F14 178.12(11) . . . . ?
F13 C43 C44 C45 -179.92(11) . . . . ?
C42 C43 C44 C45 -1.26(18) . . . . ?
C17 C16 C21 C20 -2.13(19) . . . . ?
N2 C16 C21 C20 178.06(12) . . . . ?
C17 C16 C21 C25 177.61(12) . . . . ?
N2 C16 C21 C25 -2.20(17) . . . . ?
F4 C32 C31 F3 0.41(19) . . . . ?
C33 C32 C31 F3 179.95(12) . . . . ?
F4 C32 C31 C30 -178.65(12) . . . . ?
C33 C32 C31 C30 0.89(19) . . . . ?
F3 C31 C30 F2 -0.6(2) . . . . ?
C32 C31 C30 F2 178.47(12) . . . . ?
F3 C31 C30 C29 -178.71(12) . . . . ?
C32 C31 C30 C29 0.4(2) . . . . ?
F1 C29 C30 F2 -2.73(18) . . . . ?
C28 C29 C30 F2 179.95(12) . . . . ?
F1 C29 C30 C31 175.38(11) . . . . ?
C28 C29 C30 C31 -1.9(2) . . . . ?
C5 C6 C7 C8 -0.9(2) . . . . ?
C9 C8 C7 C6 -0.8(2) . . . . ?
C20 C21 C25 C26 -58.95(17) . . . . ?
C16 C21 C25 C26 121.32(13) . . . . ?
C20 C21 C25 C27 64.96(17) . . . . ?
C16 C21 C25 C27 -114.77(14) . . . . ?
C16 C17 C18 C19 0.5(2) . . . . ?
C22 C17 C18 C19 -179.73(13) . . . . ?
C17 C18 C19 C20 -1.2(2) . . . . ?
C18 C19 C20 C21 0.2(2) . . . . ?
C16 C21 C20 C19 1.4(2) . . . . ?
C25 C21 C20 C19 -178.39(14) . . . . ?
C3 C2 B1 C28 154.21(10) . . . . ?
N1 C2 B1 C28 -27.80(17) . . . . ?
C3 C2 B1 C34 -85.24(12) . . . . ?
N1 C2 B1 C34 92.75(14) . . . . ?
C3 C2 B1 C40 32.53(13) . . . . ?
N1 C2 B1 C40 -149.48(11) . . . . ?
C29 C28 B1 C2 73.19(13) . . . . ?
C33 C28 B1 C2 -116.90(12) . . . . ?
C29 C28 B1 C34 -49.59(12) . . . . ?
C33 C28 B1 C34 120.33(11) . . . . ?
C29 C28 B1 C40 -170.42(9) . . . . ?
C33 C28 B1 C40 -0.51(15) . . . . ?
C35 C34 B1 C2 7.19(15) . . . . ?
C39 C34 B1 C2 -170.93(9) . . . . ?
C35 C34 B1 C28 133.45(11) . . . . ?
C39 C34 B1 C28 -44.66(12) . . . . ?
C35 C34 B1 C40 -105.10(12) . . . . ?
C39 C34 B1 C40 76.79(12) . . . . ?
C41 C40 B1 C2 -122.83(11) . . . . ?
C45 C40 B1 C2 53.00(12) . . . . ?
C41 C40 B1 C28 112.67(11) . . . . ?
C45 C40 B1 C28 -71.51(12) . . . . ?
C41 C40 B1 C34 -5.40(14) . . . . ?
C45 C40 B1 C34 170.42(9) . . . . ?
C51 C52 C47 C48 -0.2(3) . . . . ?
C51 C52 C47 C46 179.9(2) . . . . ?
C50 C49 C48 C47 -0.1(3) . . . . ?
C52 C47 C48 C49 0.3(3) . . . . ?
C46 C47 C48 C49 -179.9(2) . . . . ?
C48 C49 C50 C51 -0.2(3) . . . . ?
C49 C50 C51 C52 0.2(3) . . . . ?
C47 C52 C51 C50 -0.1(3) . . . . ?
